data_7102347
loop_
_publ_author_name
'Casely, Ian J'
'Liddle, Stephen T'
'Blake, Alexander J'
'Wilson, Claire'
'Arnold, Polly L'

_publ_section_title
;
 Tetravalent cerium carbene complexes.
;
_journal_issue 47
_journal_name_full 'Chemical communications (Cambridge, England)'
_journal_page_first 5037
_journal_page_last 5039
_journal_paper_doi 10.1039/b713041d
_journal_year 2007
_chemical_formula_sum 'C52 H92 Ce N8 O7'
_chemical_formula_weight 1081.46
_chemical_name_systematic
;
?
;
_space_group_IT_number 14
_symmetry_cell_setting monoclinic
_symmetry_space_group_name_Hall '-P 2yn'
_symmetry_space_group_name_H-M 'P 1 21/n 1'
_atom_sites_solution_hydrogens geom
_atom_sites_solution_primary direct
_atom_sites_solution_secondary difmap
_audit_creation_method SHELXL-97
_cell_angle_alpha 90.00
_cell_angle_beta 99.709(2)
_cell_angle_gamma 90.00
_cell_formula_units_Z 4
_cell_length_a 23.188(3)
_cell_length_b 11.1458(14)
_cell_length_c 24.392(3)
_cell_measurement_reflns_used 3066
_cell_measurement_temperature 150(2)
_cell_measurement_theta_max 25.15
_cell_measurement_theta_min 2.25
_cell_volume 6213.8(14)
_computing_cell_refinement 'Bruker SAINT version 6.36a (Bruker, 2000)'
_computing_data_collection 'Bruker SMART version 5.625 (Bruker, 2001)'
_computing_data_reduction 'Bruker SAINT; Bruker SHELXTL (Bruker, 2001)'
_computing_publication_material 'enCIFer(Allen et al.,2004);PLATON(Spek,2003)'
_computing_structure_refinement 'SHELXL-97 (Sheldrick, 1997)'
_computing_structure_solution 'SHELXS-97 (Sheldrick, 1990)'
_diffrn_ambient_temperature 150(2)
_diffrn_measured_fraction_theta_full 0.996
_diffrn_measured_fraction_theta_max 0.996
_diffrn_measurement_device_type 'Bruker SMART APEX CCD area detector'
_diffrn_measurement_method \w
_diffrn_radiation_monochromator graphite
_diffrn_radiation_source 'sealed tube'
_diffrn_radiation_type MoK\a
_diffrn_radiation_wavelength 0.71073
_diffrn_reflns_av_R_equivalents 0.11
_diffrn_reflns_av_sigmaI/netI 0.1161
_diffrn_reflns_limit_h_max 27
_diffrn_reflns_limit_h_min -27
_diffrn_reflns_limit_k_max 13
_diffrn_reflns_limit_k_min -13
_diffrn_reflns_limit_l_max 29
_diffrn_reflns_limit_l_min -30
_diffrn_reflns_number 38792
_diffrn_reflns_theta_full 25.00
_diffrn_reflns_theta_max 25.00
_diffrn_reflns_theta_min 2.26
_diffrn_standards_decay_% 0
_diffrn_standards_number 0
_exptl_absorpt_coefficient_mu 0.781
_exptl_absorpt_correction_T_max 1.000
_exptl_absorpt_correction_T_min 0.333
_exptl_absorpt_correction_type multi-scan
_exptl_absorpt_process_details 'Bruker SADABS v2.05'
_exptl_crystal_colour colourless
_exptl_crystal_density_diffrn 1.156
_exptl_crystal_density_method 'not measured'
_exptl_crystal_description tablet
_exptl_crystal_F_000 2296
_exptl_crystal_size_max 0.26
_exptl_crystal_size_mid 0.17
_exptl_crystal_size_min 0.05
_refine_diff_density_max 1.175
_refine_diff_density_min -1.644
_refine_diff_density_rms 0.131
_refine_ls_extinction_method none
_refine_ls_goodness_of_fit_ref 0.963
_refine_ls_hydrogen_treatment constr
_refine_ls_matrix_type full
_refine_ls_number_parameters 640
_refine_ls_number_reflns 10920
_refine_ls_number_restraints 222
_refine_ls_restrained_S_all 0.970
_refine_ls_R_factor_all 0.1176
_refine_ls_R_factor_gt 0.0673
_refine_ls_shift/su_max 0.001
_refine_ls_shift/su_mean 0.000
_refine_ls_structure_factor_coef Fsqd
_refine_ls_weighting_details 'calc w=1/[\s^2^(Fo^2^)+(0.1019P)^2^] where P=(Fo^2^+2Fc^2^)/3'
_refine_ls_weighting_scheme calc
_refine_ls_wR_factor_gt 0.1616
_refine_ls_wR_factor_ref 0.1822
_reflns_number_gt 6660
_reflns_number_total 10920
_reflns_threshold_expression >2\s(I)
_cod_data_source_file b713041D.txt
_cod_data_source_block cenobq_compound_2
_cod_depositor_comments
;
The following automatic conversions were performed:
'_symmetry_cell_setting' value 'Monoclinic' changed to 'monoclinic'
according to '/home/saulius/struct/CIF-dictionaries/cif_core.dic'
dictionary named 'cif_core.dic' version 2.4.1 from 2010-06-29.

Automatic conversion script
Id: cif_fix_enum 1527 2010-12-29 10:47:43Z saulius 
;
_cod_original_sg_symbol_H-M 'P 21/n'
_cod_database_code 7102347

loop_
_symmetry_equiv_pos_as_xyz
'x, y, z'
'-x+1/2, y+1/2, -z+1/2'
'-x, -y, -z'
'x-1/2, -y-1/2, z-1/2'

loop_
_atom_site_label
_atom_site_type_symbol
_atom_site_fract_x
_atom_site_fract_y
_atom_site_fract_z
_atom_site_U_iso_or_equiv
_atom_site_adp_type
_atom_site_occupancy
_atom_site_symmetry_multiplicity
_atom_site_calc_flag
_atom_site_refinement_flags
_atom_site_disorder_assembly
_atom_site_disorder_group
Ce1 Ce 0.499896(16) 0.17555(3) 0.763322(16) 0.02802(14) Uani 1 1 d . . .
C1 C 0.5949(3) 0.3190(6) 0.7749(3) 0.0342(16) Uani 1 1 d . . .
N1 N 0.5953(2) 0.4197(5) 0.7442(2) 0.0352(14) Uani 1 1 d . . .
O1 O 0.48417(19) 0.3036(4) 0.69733(19) 0.0365(12) Uani 1 1 d . . .
C2 C 0.6741(3) 0.2003(6) 0.8323(3) 0.0424(19) Uani 1 1 d . . .
H20I H 0.6403 0.1474 0.8366 0.051 Uiso 1 1 calc R . .
N2 N 0.6521(2) 0.2951(5) 0.7920(2) 0.0359(14) Uani 1 1 d . . .
O2 O 0.52244(19) 0.1156(4) 0.84785(18) 0.0339(11) Uani 1 1 d . . .
C3 C 0.6969(4) 0.2546(8) 0.8881(3) 0.053(2) Uani 1 1 d . . .
H20F H 0.6661 0.3027 0.9003 0.080 Uiso 1 1 calc R . .
H20G H 0.7306 0.3060 0.8852 0.080 Uiso 1 1 calc R . .
H20H H 0.7090 0.1906 0.9151 0.080 Uiso 1 1 calc R . .
N3 N 0.4646(3) 0.3281(5) 0.8831(2) 0.0386(14) Uani 1 1 d . . .
O3 O 0.41672(19) 0.0905(4) 0.74375(19) 0.0369(12) Uani 1 1 d . . .
C4 C 0.7193(4) 0.1239(7) 0.8121(4) 0.054(2) Uani 1 1 d . . .
H20C H 0.7028 0.0884 0.7762 0.080 Uiso 1 1 calc R . .
H20D H 0.7316 0.0599 0.8391 0.080 Uiso 1 1 calc R . .
H20E H 0.7532 0.1735 0.8079 0.080 Uiso 1 1 calc R . .
N4 N 0.3988(2) 0.3868(5) 0.8167(2) 0.0353(14) Uani 1 1 d . . .
O4 O 0.5508(2) 0.0480(4) 0.7274(2) 0.0404(12) Uani 1 1 d . . .
C5 C 0.6868(4) 0.3781(7) 0.7727(3) 0.048(2) Uani 1 1 d . . .
H20A H 0.7284 0.3788 0.7795 0.058 Uiso 1 1 calc R . .
N5 N 0.3210(3) 0.0701(5) 0.6511(2) 0.0391(15) Uani 1 1 d . . .
C6 C 0.6525(3) 0.4578(7) 0.7428(3) 0.0422(19) Uani 1 1 d . . .
H20B H 0.6643 0.5263 0.7244 0.051 Uiso 1 1 calc R . .
N6 N 0.2566(3) 0.1760(6) 0.6013(3) 0.0450(15) Uani 1 1 d . . .
C7 C 0.5433(3) 0.4808(6) 0.7152(3) 0.0413(18) Uani 1 1 d . . .
H20J H 0.5553 0.5543 0.6973 0.050 Uiso 1 1 calc R . .
H20K H 0.5185 0.5054 0.7425 0.050 Uiso 1 1 calc R . .
N7 N 0.6159(3) -0.1670(5) 0.7657(3) 0.0387(14) Uani 1 1 d . . .
C8 C 0.5070(3) 0.4002(6) 0.6702(3) 0.0379(17) Uani 1 1 d . . .
N8 N 0.6918(3) -0.2199(5) 0.8225(3) 0.0422(15) Uani 1 1 d . . .
C9 C 0.5430(4) 0.3532(7) 0.6280(3) 0.048(2) Uani 1 1 d . . .
H21D H 0.5752 0.3038 0.6471 0.073 Uiso 1 1 calc R . .
H21E H 0.5590 0.4210 0.6098 0.073 Uiso 1 1 calc R . .
H21F H 0.5181 0.3047 0.6000 0.073 Uiso 1 1 calc R . .
C10 C 0.4561(3) 0.4785(7) 0.6394(3) 0.056(2) Uani 1 1 d . . .
H21A H 0.4326 0.5091 0.6662 0.084 Uiso 1 1 calc R . .
H21B H 0.4313 0.4297 0.6114 0.084 Uiso 1 1 calc R . .
H21C H 0.4722 0.5460 0.6211 0.084 Uiso 1 1 calc R . .
C11 C 0.4517(3) 0.3289(6) 0.8257(3) 0.0330(15) Uani 1 1 d . . .
C12 C 0.3674(3) 0.4150(7) 0.7617(3) 0.0397(18) Uani 1 1 d . . .
H30I H 0.3900 0.3819 0.7337 0.048 Uiso 1 1 calc R . .
C13 C 0.3081(4) 0.3565(8) 0.7527(4) 0.066(3) Uani 1 1 d . . .
H30F H 0.3127 0.2696 0.7577 0.100 Uiso 1 1 calc R . .
H30G H 0.2879 0.3737 0.7149 0.100 Uiso 1 1 calc R . .
H30H H 0.2851 0.3882 0.7797 0.100 Uiso 1 1 calc R . .
C14 C 0.3620(4) 0.5505(8) 0.7533(4) 0.069(3) Uani 1 1 d . . .
H30C H 0.4011 0.5864 0.7587 0.103 Uiso 1 1 calc R . .
H30D H 0.3397 0.5846 0.7803 0.103 Uiso 1 1 calc R . .
H30E H 0.3417 0.5676 0.7155 0.103 Uiso 1 1 calc R . .
C15 C 0.3803(3) 0.4191(7) 0.8649(3) 0.046(2) Uani 1 1 d . . .
H30A H 0.3452 0.4607 0.8679 0.055 Uiso 1 1 calc R . .
C16 C 0.4217(4) 0.3806(7) 0.9080(3) 0.047(2) Uani 1 1 d . . .
H30B H 0.4210 0.3884 0.9467 0.057 Uiso 1 1 calc R . .
C17 C 0.5167(3) 0.2696(7) 0.9145(3) 0.0432(19) Uani 1 1 d . . .
H30J H 0.5180 0.2845 0.9547 0.052 Uiso 1 1 calc R . .
H30K H 0.5521 0.3061 0.9037 0.052 Uiso 1 1 calc R . .
C18 C 0.5180(3) 0.1337(7) 0.9045(3) 0.0380(18) Uani 1 1 d . . .
C19 C 0.5721(3) 0.0821(7) 0.9423(3) 0.049(2) Uani 1 1 d . . .
H31A H 0.6074 0.1218 0.9341 0.074 Uiso 1 1 calc R . .
H31B H 0.5747 -0.0043 0.9357 0.074 Uiso 1 1 calc R . .
H31C H 0.5688 0.0960 0.9814 0.074 Uiso 1 1 calc R . .
C20 C 0.4617(3) 0.0730(7) 0.9168(3) 0.045(2) Uani 1 1 d . . .
H31D H 0.4277 0.1073 0.8926 0.068 Uiso 1 1 calc R . .
H31E H 0.4582 0.0867 0.9558 0.068 Uiso 1 1 calc R . .
H31F H 0.4636 -0.0134 0.9099 0.068 Uiso 1 1 calc R . .
C21 C 0.2614(3) 0.0717(8) 0.6298(3) 0.047(2) Uani 1 1 d . . .
C22 C 0.2006(4) 0.2206(9) 0.5691(4) 0.064(3) Uani 1 1 d . . .
H40J H 0.2109 0.2914 0.5475 0.077 Uiso 1 1 calc R . .
C23 C 0.1614(4) 0.2656(10) 0.6051(4) 0.074(3) Uani 1 1 d . . .
H40G H 0.1818 0.3257 0.6306 0.111 Uiso 1 1 calc R . .
H40H H 0.1489 0.1990 0.6266 0.111 Uiso 1 1 calc R . .
H40I H 0.1270 0.3023 0.5824 0.111 Uiso 1 1 calc R . .
C24 C 0.1747(4) 0.1305(9) 0.5273(4) 0.074(3) Uani 1 1 d . . .
H40D H 0.1384 0.1625 0.5059 0.110 Uiso 1 1 calc R . .
H40E H 0.1661 0.0569 0.5464 0.110 Uiso 1 1 calc R . .
H40F H 0.2024 0.1128 0.5022 0.110 Uiso 1 1 calc R . .
C25 C 0.3089(4) 0.2387(8) 0.6045(3) 0.052(2) Uani 1 1 d . . .
H40B H 0.3151 0.3135 0.5878 0.062 Uiso 1 1 calc R . .
C26 C 0.3488(3) 0.1697(7) 0.6367(3) 0.0451(19) Uani 1 1 d . . .
H40C H 0.3892 0.1876 0.6473 0.054 Uiso 1 1 calc R . .
C27 C 0.3500(3) -0.0311(6) 0.6827(3) 0.0385(17) Uani 1 1 d . . .
H40K H 0.3811 -0.0614 0.6631 0.046 Uiso 1 1 calc R . .
H40L H 0.3210 -0.0963 0.6828 0.046 Uiso 1 1 calc R . .
C28 C 0.3772(3) -0.0043(6) 0.7426(3) 0.0344(17) Uani 1 1 d . . .
C29 C 0.3294(3) 0.0252(7) 0.7761(3) 0.051(2) Uani 1 1 d . . .
H41D H 0.3088 0.0981 0.7613 0.076 Uiso 1 1 calc R . .
H41E H 0.3469 0.0382 0.8151 0.076 Uiso 1 1 calc R . .
H41F H 0.3016 -0.0416 0.7737 0.076 Uiso 1 1 calc R . .
C30 C 0.4100(4) -0.1176(7) 0.7669(4) 0.056(2) Uani 1 1 d . . .
H41A H 0.4279 -0.1025 0.8056 0.084 Uiso 1 1 calc R . .
H41B H 0.4405 -0.1377 0.7451 0.084 Uiso 1 1 calc R . .
H41C H 0.3824 -0.1845 0.7655 0.084 Uiso 1 1 calc R . .
C31 C 0.6673(3) -0.2308(7) 0.7670(3) 0.0448(19) Uani 1 1 d . . .
C32 C 0.7471(4) -0.2808(8) 0.8462(3) 0.052(2) Uani 1 1 d . . .
H50J H 0.7651 -0.3124 0.8146 0.063 Uiso 1 1 calc R . .
C33 C 0.7896(4) -0.1909(8) 0.8781(4) 0.063(3) Uani 1 1 d . . .
H50G H 0.7967 -0.1256 0.8532 0.094 Uiso 1 1 calc R . .
H50H H 0.8266 -0.2312 0.8924 0.094 Uiso 1 1 calc R . .
H50I H 0.7728 -0.1581 0.9092 0.094 Uiso 1 1 calc R . .
C34 C 0.7346(4) -0.3851(7) 0.8808(4) 0.061(2) Uani 1 1 d . . .
H50D H 0.7073 -0.4399 0.8580 0.092 Uiso 1 1 calc R . .
H50E H 0.7170 -0.3564 0.9122 0.092 Uiso 1 1 calc R . .
H50F H 0.7711 -0.4275 0.8948 0.092 Uiso 1 1 calc R . .
C35 C 0.6575(3) -0.1539(6) 0.8527(3) 0.0428(19) Uani 1 1 d . . .
H50B H 0.6663 -0.1352 0.8912 0.051 Uiso 1 1 calc R . .
C36 C 0.6096(3) -0.1214(6) 0.8172(3) 0.0392(18) Uani 1 1 d . . .
H50C H 0.5775 -0.0761 0.8256 0.047 Uiso 1 1 calc R . .
C37 C 0.5726(3) -0.1575(6) 0.7155(3) 0.0394(18) Uani 1 1 d . . .
H50K H 0.5340 -0.1803 0.7245 0.047 Uiso 1 1 calc R . .
H50L H 0.5825 -0.2161 0.6880 0.047 Uiso 1 1 calc R . .
C38 C 0.5674(3) -0.0334(6) 0.6887(3) 0.0350(16) Uani 1 1 d . . .
C39 C 0.6255(3) 0.0052(7) 0.6726(3) 0.0454(19) Uani 1 1 d . . .
H51D H 0.6557 0.0082 0.7059 0.068 Uiso 1 1 calc R . .
H51E H 0.6211 0.0849 0.6553 0.068 Uiso 1 1 calc R . .
H51F H 0.6370 -0.0526 0.6461 0.068 Uiso 1 1 calc R . .
C40 C 0.5174(3) -0.0383(8) 0.6376(3) 0.054(2) Uani 1 1 d . . .
H51A H 0.4810 -0.0636 0.6496 0.081 Uiso 1 1 calc R . .
H51B H 0.5276 -0.0959 0.6104 0.081 Uiso 1 1 calc R . .
H51C H 0.5120 0.0413 0.6205 0.081 Uiso 1 1 calc R . .
C101 C 0.6575(9) 0.0941(18) 0.4747(8) 0.084(4) Uani 0.50 1 d PDU . .
H10A H 0.6947 0.1123 0.4998 0.101 Uiso 0.50 1 calc PR . .
H10B H 0.6663 0.0407 0.4448 0.101 Uiso 0.50 1 calc PR . .
C102 C 0.6182(8) 0.0348(18) 0.5054(9) 0.096(4) Uani 0.50 1 d PDU . .
H10C H 0.6026 -0.0394 0.4860 0.116 Uiso 0.50 1 calc PR . .
H10D H 0.6387 0.0131 0.5430 0.116 Uiso 0.50 1 calc PR . .
O103 O 0.5726(6) 0.1158(13) 0.5089(6) 0.089(3) Uani 0.50 1 d PDU . .
C104 C 0.5853(8) 0.2215(15) 0.4819(8) 0.083(4) Uani 0.50 1 d PDU . .
H10E H 0.5966 0.2854 0.5099 0.099 Uiso 0.50 1 calc PR . .
H10F H 0.5499 0.2486 0.4564 0.099 Uiso 0.50 1 calc PR . .
C105 C 0.6318(8) 0.2032(18) 0.4510(8) 0.088(4) Uani 0.50 1 d PDU . .
H10G H 0.6602 0.2702 0.4564 0.106 Uiso 0.50 1 calc PR . .
H10H H 0.6166 0.1937 0.4108 0.106 Uiso 0.50 1 calc PR . .
C701 C 0.5748(4) 0.6642(11) 0.5846(5) 0.106(3) Uani 0.60 1 d PDU A 1
H70A H 0.5612 0.6002 0.6076 0.128 Uiso 0.60 1 calc PR A 1
H70B H 0.5584 0.7425 0.5936 0.128 Uiso 0.60 1 calc PR A 1
C702 C 0.6376(4) 0.6670(13) 0.5896(6) 0.118(3) Uani 0.60 1 d PDU A 1
H70C H 0.6508 0.7498 0.5995 0.142 Uiso 0.60 1 calc PR A 1
H70D H 0.6542 0.6146 0.6210 0.142 Uiso 0.60 1 calc PR A 1
O703 O 0.6620(6) 0.6316(15) 0.5424(6) 0.129(4) Uani 0.60 1 d PDU A 1
C704 C 0.6125(7) 0.5688(19) 0.5156(10) 0.128(4) Uani 0.60 1 d PDU A 1
H70E H 0.6116 0.4867 0.5308 0.154 Uiso 0.60 1 calc PR A 1
H70F H 0.6127 0.5633 0.4751 0.154 Uiso 0.60 1 calc PR A 1
C705 C 0.5622(6) 0.6374(13) 0.5263(5) 0.120(3) Uani 0.60 1 d PDU A 1
H70G H 0.5577 0.7121 0.5040 0.145 Uiso 0.60 1 calc PR A 1
H70H H 0.5258 0.5897 0.5172 0.145 Uiso 0.60 1 calc PR A 1
C711 C 0.5748(4) 0.6642(11) 0.5846(5) 0.106(3) Uani 0.40 1 d PDU B 2
H71A H 0.5612 0.6002 0.6076 0.128 Uiso 0.40 1 calc PR B 2
H71B H 0.5584 0.7425 0.5936 0.128 Uiso 0.40 1 calc PR B 2
C712 C 0.6376(4) 0.6670(13) 0.5896(6) 0.118(3) Uani 0.40 1 d PDU B 2
H71G H 0.6535 0.5853 0.5865 0.142 Uiso 0.40 1 calc PR B 2
H71H H 0.6558 0.7024 0.6256 0.142 Uiso 0.40 1 calc PR B 2
O713 O 0.6495(9) 0.754(2) 0.5360(9) 0.118(4) Uani 0.40 1 d PDU B 2
C714 C 0.5905(10) 0.743(2) 0.5099(13) 0.116(4) Uani 0.40 1 d PDU B 2
H71C H 0.5889 0.7422 0.4691 0.140 Uiso 0.40 1 calc PR B 2
H71D H 0.5687 0.8151 0.5191 0.140 Uiso 0.40 1 calc PR B 2
C715 C 0.5622(6) 0.6374(13) 0.5263(5) 0.120(3) Uani 0.40 1 d PDU B 2
H71E H 0.5197 0.6357 0.5115 0.145 Uiso 0.40 1 calc PR B 2
H71F H 0.5809 0.5623 0.5166 0.145 Uiso 0.40 1 calc PR B 2
C801 C 0.5070(4) 0.6541(8) 0.8651(4) 0.070(3) Uani 1 1 d D D .
H80A H 0.5070 0.7261 0.8414 0.084 Uiso 1 1 calc R . .
H80B H 0.4727 0.6040 0.8502 0.084 Uiso 1 1 calc R . .
C802 C 0.5610(4) 0.5864(7) 0.8672(3) 0.056(2) Uani 1 1 d D D .
H80C H 0.5870 0.6253 0.8442 0.067 Uiso 1 1 calc R . .
H80D H 0.5527 0.5034 0.8537 0.067 Uiso 1 1 calc R . .
C803 C 0.5880(5) 0.5866(9) 0.9259(4) 0.080(3) Uani 1 1 d D . .
H80E H 0.6072 0.5086 0.9364 0.095 Uiso 0.70 1 calc PR C 1
H80F H 0.6177 0.6509 0.9334 0.095 Uiso 0.70 1 calc PR C 1
H81E H 0.6309 0.5972 0.9295 0.095 Uiso 0.30 1 d PR C 2
H81F H 0.5804 0.5093 0.9434 0.095 Uiso 0.30 1 d PR C 2
O804 O 0.5431(5) 0.6064(12) 0.9554(4) 0.106(4) Uani 0.70 1 d PD D 1
O814 O 0.5619(6) 0.6877(16) 0.9543(7) 0.051(5) Uani 0.30 1 d PD D 2
C805 C 0.5056(5) 0.6882(13) 0.9223(5) 0.143(7) Uani 1 1 d D . .
H80G H 0.5196 0.7715 0.9293 0.171 Uiso 0.70 1 calc PR D 1
H80H H 0.4653 0.6823 0.9305 0.171 Uiso 0.70 1 calc PR D 1
H81G H 0.4886 0.7696 0.9228 0.171 Uiso 0.30 1 d PR D 2
H81H H 0.4802 0.6321 0.9388 0.171 Uiso 0.30 1 d PR D 2

loop_
_atom_site_aniso_label
_atom_site_aniso_U_11
_atom_site_aniso_U_22
_atom_site_aniso_U_33
_atom_site_aniso_U_23
_atom_site_aniso_U_13
_atom_site_aniso_U_12
Ce1 0.0203(2) 0.0293(2) 0.0334(2) 0.00278(19) 0.00166(13) -0.00064(19)
C1 0.031(4) 0.031(4) 0.043(4) -0.007(3) 0.011(3) -0.006(3)
N1 0.029(3) 0.027(3) 0.048(4) 0.003(3) 0.004(3) 0.000(3)
O1 0.024(3) 0.041(3) 0.044(3) 0.009(2) 0.005(2) 0.001(2)
C2 0.025(4) 0.040(5) 0.058(5) 0.005(4) -0.004(3) -0.004(3)
N2 0.022(3) 0.037(4) 0.049(4) 0.003(3) 0.005(3) -0.008(2)
O2 0.029(3) 0.039(3) 0.032(3) 0.004(2) 0.003(2) 0.003(2)
C3 0.049(5) 0.064(6) 0.044(5) 0.003(4) -0.002(4) 0.003(4)
N3 0.033(3) 0.038(3) 0.043(4) -0.002(3) -0.001(3) 0.004(3)
O3 0.028(3) 0.041(3) 0.040(3) 0.004(2) 0.000(2) -0.004(2)
C4 0.043(5) 0.044(5) 0.075(6) -0.002(4) 0.015(4) 0.005(4)
N4 0.029(3) 0.037(3) 0.039(4) -0.001(3) 0.001(3) 0.008(3)
O4 0.037(3) 0.039(3) 0.044(3) -0.006(2) 0.004(2) 0.001(2)
C5 0.038(5) 0.045(5) 0.062(6) 0.004(4) 0.010(4) -0.015(4)
N5 0.029(3) 0.043(4) 0.043(4) 0.000(3) 0.000(3) -0.005(3)
C6 0.043(5) 0.044(4) 0.042(4) -0.003(4) 0.011(4) -0.017(4)
N6 0.034(4) 0.051(4) 0.047(4) 0.004(3) -0.002(3) 0.005(3)
C7 0.039(5) 0.027(4) 0.058(5) 0.006(3) 0.009(4) 0.006(3)
N7 0.033(3) 0.033(3) 0.052(4) -0.002(3) 0.010(3) 0.004(3)
C8 0.034(4) 0.040(4) 0.040(4) 0.012(3) 0.008(3) 0.006(3)
N8 0.042(4) 0.036(3) 0.051(4) 0.004(3) 0.015(3) 0.009(3)
C9 0.050(5) 0.050(5) 0.047(5) 0.012(4) 0.016(4) 0.002(4)
C10 0.046(5) 0.062(6) 0.060(6) 0.029(4) 0.009(4) 0.012(4)
C11 0.030(4) 0.037(4) 0.032(4) -0.002(3) 0.004(3) -0.006(3)
C12 0.024(4) 0.049(5) 0.044(5) -0.004(4) 0.000(3) 0.012(3)
C13 0.047(6) 0.085(7) 0.059(6) -0.003(5) -0.015(4) -0.002(5)
C14 0.082(7) 0.055(6) 0.063(6) 0.007(5) -0.004(5) 0.010(5)
C15 0.037(5) 0.050(5) 0.054(5) -0.003(4) 0.014(4) 0.009(4)
C16 0.050(5) 0.052(5) 0.041(5) -0.009(4) 0.013(4) 0.009(4)
C17 0.042(5) 0.048(4) 0.035(4) 0.001(4) -0.005(3) -0.001(4)
C18 0.027(4) 0.048(4) 0.038(4) 0.011(3) 0.003(3) 0.000(3)
C19 0.042(5) 0.058(5) 0.043(5) 0.010(4) -0.007(4) 0.008(4)
C20 0.039(5) 0.061(5) 0.038(4) 0.012(4) 0.013(4) -0.009(4)
C21 0.026(4) 0.064(5) 0.046(5) -0.007(4) -0.004(3) 0.008(4)
C22 0.053(6) 0.072(6) 0.059(6) -0.001(5) -0.015(5) 0.015(5)
C23 0.051(6) 0.102(8) 0.067(7) -0.003(6) 0.005(5) 0.022(6)
C24 0.052(6) 0.114(8) 0.048(5) 0.000(5) -0.014(5) -0.005(6)
C25 0.048(5) 0.063(6) 0.040(5) 0.009(4) -0.002(4) -0.014(4)
C26 0.031(4) 0.053(5) 0.048(5) 0.009(4) 0.000(3) -0.002(4)
C27 0.034(4) 0.035(4) 0.045(4) -0.002(3) 0.000(3) 0.005(3)
C28 0.023(4) 0.036(4) 0.043(4) 0.000(3) 0.000(3) -0.008(3)
C29 0.035(5) 0.065(5) 0.050(5) 0.003(4) 0.002(4) -0.003(4)
C30 0.042(5) 0.049(5) 0.072(6) 0.020(4) -0.006(4) -0.003(4)
C31 0.038(5) 0.035(4) 0.058(5) 0.004(4) -0.001(4) 0.003(4)
C32 0.044(5) 0.061(5) 0.051(5) 0.009(4) 0.008(4) 0.026(4)
C33 0.040(5) 0.076(7) 0.071(6) 0.021(5) 0.005(4) 0.009(5)
C34 0.047(5) 0.051(5) 0.081(7) 0.012(5) -0.003(5) 0.016(4)
C35 0.042(5) 0.040(5) 0.049(5) 0.002(3) 0.015(4) 0.005(3)
C36 0.040(5) 0.032(4) 0.050(5) 0.005(3) 0.020(4) 0.005(3)
C37 0.033(4) 0.036(4) 0.050(5) -0.004(3) 0.011(3) 0.001(3)
C38 0.031(4) 0.036(4) 0.041(4) -0.004(3) 0.013(3) 0.001(3)
C39 0.036(5) 0.048(5) 0.053(5) 0.002(4) 0.011(4) -0.002(4)
C40 0.043(5) 0.073(6) 0.040(5) -0.006(4) -0.006(4) -0.006(4)
C101 0.074(9) 0.123(10) 0.055(8) -0.033(7) 0.009(7) -0.015(7)
C102 0.090(9) 0.116(10) 0.082(9) -0.009(7) 0.010(7) -0.008(7)
O103 0.079(8) 0.115(9) 0.075(7) -0.010(7) 0.016(6) -0.017(6)
C104 0.074(9) 0.099(9) 0.073(9) -0.026(7) 0.007(7) -0.031(7)
C105 0.079(9) 0.112(10) 0.074(9) -0.027(7) 0.013(7) -0.044(7)
C701 0.068(5) 0.126(7) 0.116(6) -0.024(5) -0.010(5) 0.006(5)
C702 0.081(5) 0.145(7) 0.120(6) -0.026(5) -0.010(5) 0.016(6)
O703 0.093(6) 0.153(8) 0.131(8) -0.045(7) -0.012(6) 0.030(7)
C704 0.099(8) 0.145(9) 0.132(8) -0.037(7) -0.005(7) 0.008(7)
C705 0.083(5) 0.137(7) 0.128(6) -0.013(6) -0.019(5) -0.002(5)
C711 0.068(5) 0.126(7) 0.116(6) -0.024(5) -0.010(5) 0.006(5)
C712 0.081(5) 0.145(7) 0.120(6) -0.026(5) -0.010(5) 0.016(6)
O713 0.078(7) 0.143(9) 0.125(8) -0.018(8) -0.010(7) 0.004(7)
C714 0.076(8) 0.136(9) 0.125(8) -0.011(8) -0.018(7) -0.003(8)
C715 0.083(5) 0.137(7) 0.128(6) -0.013(6) -0.019(5) -0.002(5)
C801 0.050(6) 0.081(7) 0.070(7) 0.022(5) -0.018(5) -0.012(5)
C802 0.065(6) 0.047(5) 0.055(6) -0.005(4) 0.006(5) -0.004(4)
C803 0.085(8) 0.066(7) 0.077(8) -0.008(6) -0.017(6) 0.019(6)
O804 0.068(8) 0.205(15) 0.040(6) 0.003(8) -0.002(5) -0.034(9)
O814 0.052(13) 0.052(12) 0.045(11) -0.016(9) 0.001(9) -0.042(10)
C805 0.075(9) 0.211(16) 0.124(12) -0.083(11) -0.033(8) 0.064(10)

loop_
_atom_type_symbol
_atom_type_description
_atom_type_scat_dispersion_real
_atom_type_scat_dispersion_imag
_atom_type_scat_source
C C 0.0033 0.0016 'International Tables Vol C Tables 4.2.6.8 and 6.1.1.4'
H H 0.0000 0.0000 'International Tables Vol C Tables 4.2.6.8 and 6.1.1.4'
N N 0.0061 0.0033 'International Tables Vol C Tables 4.2.6.8 and 6.1.1.4'
O O 0.0106 0.0060 'International Tables Vol C Tables 4.2.6.8 and 6.1.1.4'
Ce Ce -0.2486 2.6331 'International Tables Vol C Tables 4.2.6.8 and 6.1.1.4'

loop_
_geom_angle_atom_site_label_1
_geom_angle_atom_site_label_2
_geom_angle_atom_site_label_3
_geom_angle
O4 Ce1 O3 98.89(18)
O4 Ce1 O1 99.93(18)
O3 Ce1 O1 95.49(17)
O4 Ce1 O2 97.19(18)
O3 Ce1 O2 98.13(17)
O1 Ce1 O2 156.16(18)
O4 Ce1 C11 168.93(19)
O3 Ce1 C11 87.83(19)
O1 Ce1 C11 88.09(19)
O2 Ce1 C11 73.03(19)
O4 Ce1 C1 86.5(2)
O3 Ce1 C1 168.47(19)
O1 Ce1 C1 73.47(19)
O2 Ce1 C1 91.2(2)
C11 Ce1 C1 88.5(2)
N2 C1 N1 103.6(6)
N2 C1 Ce1 131.2(5)
N1 C1 Ce1 121.2(5)
C1 N1 C6 111.2(6)
C1 N1 C7 125.0(6)
C6 N1 C7 123.7(6)
C8 O1 Ce1 146.3(4)
N2 C2 C4 111.7(7)
N2 C2 C3 110.2(6)
C4 C2 C3 111.5(6)
C1 N2 C5 111.6(6)
C1 N2 C2 123.9(6)
C5 N2 C2 124.0(6)
C18 O2 Ce1 147.8(4)
C16 N3 C11 113.2(6)
C16 N3 C17 123.4(6)
C11 N3 C17 123.3(6)
C28 O3 Ce1 155.3(4)
C15 N4 C11 112.9(6)
C15 N4 C12 123.9(6)
C11 N4 C12 123.2(6)
C38 O4 Ce1 159.9(4)
C6 C5 N2 108.1(7)
C26 N5 C21 112.1(6)
C26 N5 C27 124.8(6)
C21 N5 C27 123.0(6)
C5 C6 N1 105.5(7)
C21 N6 C25 114.2(6)
C21 N6 C22 123.3(7)
C25 N6 C22 122.5(7)
N1 C7 C8 112.2(6)
C31 N7 C36 112.9(6)
C31 N7 C37 121.9(6)
C36 N7 C37 125.0(6)
O1 C8 C9 110.2(6)
O1 C8 C7 108.2(6)
C9 C8 C7 112.5(6)
O1 C8 C10 109.9(6)
C9 C8 C10 108.9(6)
C7 C8 C10 107.1(6)
C35 N8 C31 112.9(6)
C35 N8 C32 125.1(7)
C31 N8 C32 121.9(6)
N4 C11 N3 101.6(6)
N4 C11 Ce1 131.5(5)
N3 C11 Ce1 122.4(5)
N4 C12 C13 110.3(7)
N4 C12 C14 110.9(6)
C13 C12 C14 110.9(7)
N4 C15 C16 107.4(7)
C15 C16 N3 105.0(7)
N3 C17 C18 113.1(6)
O2 C18 C17 107.6(5)
O2 C18 C19 110.2(6)
C17 C18 C19 108.0(6)
O2 C18 C20 109.3(6)
C17 C18 C20 111.2(6)
C19 C18 C20 110.5(6)
N6 C21 N5 101.1(6)
C23 C22 C24 115.1(9)
C23 C22 N6 112.0(7)
C24 C22 N6 110.7(7)
C26 C25 N6 104.6(7)
C25 C26 N5 107.9(7)
N5 C27 C28 115.8(6)
O3 C28 C27 109.4(6)
O3 C28 C29 111.1(6)
C27 C28 C29 109.7(6)
O3 C28 C30 109.4(6)
C27 C28 C30 107.9(6)
C29 C28 C30 109.1(6)
N8 C31 N7 100.9(7)
N8 C32 C34 109.8(7)
N8 C32 C33 110.0(7)
C34 C32 C33 113.2(7)
C36 C35 N8 106.8(7)
C35 C36 N7 106.5(6)
N7 C37 C38 114.9(6)
O4 C38 C37 107.9(6)
O4 C38 C39 110.1(6)
C37 C38 C39 110.9(6)
O4 C38 C40 108.0(6)
C37 C38 C40 107.8(6)
C39 C38 C40 112.0(6)
C105 C101 C102 110.1(17)
O103 C102 C101 106.7(16)
C102 O103 C104 106.8(15)
O103 C104 C105 111.4(16)
C104 C105 C101 102.0(17)
C705 C701 C702 97.0(10)
O703 C702 C701 117.5(11)
C704 O703 C702 96.2(14)
O703 C704 C705 105.8(13)
C701 C705 C704 104.6(13)
C805 C801 C802 105.1(7)
C801 C802 C803 104.9(7)
O804 C803 C802 106.0(8)
C802 C803 O814 108.2(8)
C803 O804 C805 104.5(9)
C805 O814 C803 99.0(10)
O814 C805 C801 111.3(11)
O804 C805 C801 105.6(8)

loop_
_geom_bond_atom_site_label_1
_geom_bond_atom_site_label_2
_geom_bond_distance
Ce1 O4 2.128(5)
Ce1 O3 2.130(4)
Ce1 O1 2.136(4)
Ce1 O2 2.146(4)
Ce1 C11 2.656(7)
Ce1 C1 2.697(7)
C1 N2 1.350(8)
C1 N1 1.350(8)
N1 C6 1.399(9)
N1 C7 1.462(8)
O1 C8 1.412(8)
C2 N2 1.474(9)
C2 C4 1.497(10)
C2 C3 1.501(10)
N2 C5 1.361(9)
O2 C18 1.417(8)
N3 C16 1.381(9)
N3 C11 1.384(8)
N3 C17 1.469(9)
O3 C28 1.396(8)
N4 C15 1.366(9)
N4 C11 1.371(8)
N4 C12 1.448(9)
O4 C38 1.410(8)
C5 C6 1.325(10)
N5 C26 1.359(9)
N5 C21 1.392(8)
N5 C27 1.465(8)
N6 C21 1.349(10)
N6 C25 1.389(10)
N6 C22 1.486(10)
C7 C8 1.551(10)
N7 C31 1.383(9)
N7 C36 1.385(9)
N7 C37 1.449(9)
C8 C9 1.525(10)
C8 C10 1.556(9)
N8 C35 1.382(9)
N8 C31 1.383(9)
N8 C32 1.478(9)
C12 C13 1.503(11)
C12 C14 1.527(10)
C15 C16 1.367(10)
C17 C18 1.535(10)
C18 C19 1.539(9)
C18 C20 1.544(9)
C22 C23 1.456(12)
C22 C24 1.483(12)
C25 C26 1.348(10)
C27 C28 1.518(9)
C28 C29 1.521(10)
C28 C30 1.540(9)
C32 C34 1.494(11)
C32 C33 1.524(11)
C35 C36 1.339(10)
C37 C38 1.526(9)
C38 C39 1.528(10)
C38 C40 1.556(9)
C101 C105 1.432(9)
C101 C102 1.434(9)
C102 O103 1.406(10)
O103 C104 1.406(10)
C104 C105 1.430(9)
C701 C705 1.435(7)
C701 C702 1.441(7)
C702 O703 1.422(8)
O703 C704 1.409(10)
C704 C705 1.455(9)
O713 C714 1.412(10)
C801 C805 1.450(8)
C801 C802 1.457(7)
C802 C803 1.463(7)
C803 O804 1.380(9)
C803 O814 1.50(2)
O804 C805 1.416(9)
O814 C805 1.404(10)
